data_7003272
loop_
_publ_author_name
'Ghosh, Sundargopal'
'Noll, Bruce C.'
'Fehlner, Thomas P.'

_publ_section_title
;
 Expansion of iridaborane clusters by addition of monoborane. Novel
 metallaboranes and mechanistic detail
;
_journal_issue 3
_journal_name_full 'Dalton Transactions'
_journal_page_first 371
_journal_paper_doi 10.1039/b715040g
_journal_year 2008
_chemical_compound_source synthesized
_chemical_formula_moiety 'C10 H24 B5 Ir'
_chemical_formula_sum 'C10 H24 B5 Ir'
_chemical_formula_weight 390.54
_space_group_IT_number 14
_symmetry_cell_setting monoclinic
_symmetry_Int_Tables_number 14
_symmetry_space_group_name_Hall '-P 2yn'
_symmetry_space_group_name_H-M 'P 1 21/n 1'
_atom_sites_solution_hydrogens geom
_atom_sites_solution_primary direct
_atom_sites_solution_secondary difmap
_audit_creation_method SHELXL-97
_cell_angle_alpha 90.00
_cell_angle_beta 99.888(10)
_cell_angle_gamma 90.00
_cell_formula_units_Z 4
_cell_length_a 7.1589(8)
_cell_length_b 12.9831(18)
_cell_length_c 15.790(2)
_cell_measurement_reflns_used 3821
_cell_measurement_temperature 100(2)
_cell_measurement_theta_max 30.4255
_cell_measurement_theta_min 2.6164
_cell_volume 1445.8(3)
_computing_cell_refinement 'APEX2/SAINT (Bruker, 2004)'
_computing_data_collection 'APEX2 (Bruker, 2004)'
_computing_data_reduction 'SAINT/XPREP (Bruker, 2004; Sheldrick, 2003)'
_computing_molecular_graphics 'XP (Sheldrick, 1998)'
_computing_publication_material 'XCIF (Sheldrick, 2001)'
_computing_structure_refinement 'SHELXL-97 (Sheldrick, 1997)'
_computing_structure_solution 'SHELXS-97 (Sheldrick, 1990)'
_diffrn_ambient_temperature 100(2)
_diffrn_detector_area_resol_mean 8.33
_diffrn_measured_fraction_theta_full 0.756
_diffrn_measured_fraction_theta_max 0.756
_diffrn_measurement_device_type 'Bruker SMART APEX CCD diffractometer'
_diffrn_measurement_method '\f and \w scans'
_diffrn_radiation_monochromator graphite
_diffrn_radiation_probe x-ray
_diffrn_radiation_type MoK\a
_diffrn_radiation_wavelength 0.71073
_diffrn_reflns_av_sigmaI/netI 0.0267
_diffrn_reflns_limit_h_max 9
_diffrn_reflns_limit_h_min -9
_diffrn_reflns_limit_k_max 17
_diffrn_reflns_limit_k_min 0
_diffrn_reflns_limit_l_max 21
_diffrn_reflns_limit_l_min 0
_diffrn_reflns_number 12979
_diffrn_reflns_theta_full 28.28
_diffrn_reflns_theta_max 28.28
_diffrn_reflns_theta_min 2.04
_diffrn_source 'fine-focus sealed tube'
_diffrn_source_type 'Siemens KFFMO2K-90'
_exptl_absorpt_coefficient_mu 9.203
_exptl_absorpt_correction_T_max 0.53
_exptl_absorpt_correction_T_min 0.08
_exptl_absorpt_correction_type multi-scan
_exptl_absorpt_process_details
;Blessing, R. H. (1995) Acta Cryst. A51, 33-38.

Sheldrick, G. M. (2004) TWINABS, University of Goettingen, Germany
;
_exptl_crystal_colour 'clear colourless'
_exptl_crystal_density_diffrn 1.794
_exptl_crystal_density_method 'not measured'
_exptl_crystal_description needle
_exptl_crystal_F_000 744
_exptl_crystal_size_max 0.51
_exptl_crystal_size_mid 0.08
_exptl_crystal_size_min 0.07
_refine_diff_density_max 3.887
_refine_diff_density_min -4.740
_refine_diff_density_rms 0.466
_refine_ls_extinction_method none
_refine_ls_goodness_of_fit_ref 1.245
_refine_ls_hydrogen_treatment constr
_refine_ls_matrix_type full
_refine_ls_number_parameters 84
_refine_ls_number_reflns 4739
_refine_ls_number_restraints 12
_refine_ls_restrained_S_all 1.244
_refine_ls_R_factor_all 0.0803
_refine_ls_R_factor_gt 0.0783
_refine_ls_shift/su_max 0.007
_refine_ls_shift/su_mean 0.000
_refine_ls_structure_factor_coef Fsqd
_refine_ls_weighting_details 'calc w=1/[\s^2^(Fo^2^)+(0.0739P)^2^+115.1734P] where P=(Fo^2^+2Fc^2^)/3'
_refine_ls_weighting_scheme calc
_refine_ls_wR_factor_gt 0.2119
_refine_ls_wR_factor_ref 0.2131
_reflns_number_gt 4597
_reflns_number_total 4739
_reflns_threshold_expression >2sigma(I)
_cod_data_source_file b715040g.txt
_cod_data_source_block bcn131tw
_cod_original_sg_symbol_H-M 'P 21/n'
_cod_database_code 7003272

loop_
_symmetry_equiv_pos_as_xyz
'x, y, z'
'-x+1/2, y+1/2, -z+1/2'
'-x, -y, -z'
'x-1/2, -y-1/2, z-1/2'

loop_
_atom_site_label
_atom_site_type_symbol
_atom_site_fract_x
_atom_site_fract_y
_atom_site_fract_z
_atom_site_U_iso_or_equiv
_atom_site_adp_type
_atom_site_occupancy
_atom_site_symmetry_multiplicity
_atom_site_calc_flag
_atom_site_refinement_flags
_atom_site_disorder_assembly
_atom_site_disorder_group
Ir1 Ir 0.12253(10) 0.23217(7) 0.63799(6) 0.00958(19) Uani 0.98 1 d P . .
B1 B -0.059(4) 0.164(2) 0.7197(19) 0.022(3) Uani 1 1 d . . .
B2 B -0.103(4) 0.115(2) 0.6161(19) 0.022(3) Uani 1 1 d . . .
B3 B -0.130(3) 0.219(3) 0.5418(18) 0.022(3) Uani 1 1 d . . .
B4 B -0.100(4) 0.344(2) 0.603(2) 0.022(3) Uani 1 1 d . . .
B5 B -0.067(4) 0.303(2) 0.715(2) 0.022(3) Uani 1 1 d . . .
C1 C 0.409(3) 0.1844(16) 0.7055(14) 0.0089(19) Uani 1 1 d U . .
C2 C 0.383(3) 0.1420(17) 0.6205(14) 0.0089(19) Uani 1 1 d . . .
C3 C 0.356(3) 0.2213(18) 0.5586(13) 0.0089(19) Uani 1 1 d . . .
C4 C 0.375(3) 0.3167(16) 0.6084(13) 0.0089(19) Uani 1 1 d . . .
C5 C 0.410(3) 0.2940(16) 0.6977(13) 0.0089(19) Uani 1 1 d . . .
C6 C 0.454(3) 0.1202(17) 0.7882(13) 0.013(2) Uani 1 1 d U . .
H6A H 0.4019 0.0507 0.7774 0.020 Uiso 1 1 calc R . .
H6B H 0.3964 0.1529 0.8335 0.020 Uiso 1 1 calc R . .
H6C H 0.5915 0.1161 0.8067 0.020 Uiso 1 1 calc R . .
C7 C 0.385(3) 0.0267(17) 0.5976(13) 0.013(2) Uani 1 1 d . . .
H7A H 0.4793 0.0142 0.5607 0.020 Uiso 1 1 calc R . .
H7B H 0.2591 0.0065 0.5671 0.020 Uiso 1 1 calc R . .
H7C H 0.4164 -0.0139 0.6504 0.020 Uiso 1 1 calc R . .
C8 C 0.333(3) 0.2146(17) 0.4631(13) 0.013(2) Uani 1 1 d . . .
H8A H 0.4414 0.1783 0.4471 0.020 Uiso 1 1 calc R . .
H8B H 0.3254 0.2842 0.4387 0.020 Uiso 1 1 calc R . .
H8C H 0.2158 0.1770 0.4408 0.020 Uiso 1 1 calc R . .
C9 C 0.373(3) 0.4247(16) 0.5740(14) 0.013(2) Uani 1 1 d . . .
H9A H 0.2668 0.4322 0.5260 0.020 Uiso 1 1 calc R . .
H9B H 0.4922 0.4388 0.5539 0.020 Uiso 1 1 calc R . .
H9C H 0.3569 0.4735 0.6196 0.020 Uiso 1 1 calc R . .
C10 C 0.453(3) 0.3659(17) 0.7714(14) 0.013(2) Uani 1 1 d . . .
H10A H 0.5901 0.3673 0.7919 0.020 Uiso 1 1 calc R . .
H10B H 0.3882 0.3427 0.8178 0.020 Uiso 1 1 calc R . .
H10C H 0.4090 0.4352 0.7531 0.020 Uiso 1 1 calc R . .
Ir2 Ir 0.641(4) 0.234(3) 0.6172(19) 0.015(7) Uiso 0.02 1 d P . .

loop_
_atom_site_aniso_label
_atom_site_aniso_U_11
_atom_site_aniso_U_22
_atom_site_aniso_U_33
_atom_site_aniso_U_23
_atom_site_aniso_U_13
_atom_site_aniso_U_12
Ir1 0.0026(3) 0.0164(4) 0.0094(3) 0.0033(4) -0.0001(3) 0.0012(3)
B1 0.012(5) 0.029(7) 0.023(6) -0.004(6) 0.001(5) 0.004(6)
B2 0.012(5) 0.029(7) 0.023(6) -0.004(6) 0.001(5) 0.004(6)
B3 0.012(5) 0.029(7) 0.023(6) -0.004(6) 0.001(5) 0.004(6)
B4 0.012(5) 0.029(7) 0.023(6) -0.004(6) 0.001(5) 0.004(6)
B5 0.012(5) 0.029(7) 0.023(6) -0.004(6) 0.001(5) 0.004(6)
C1 0.005(2) 0.011(3) 0.011(3) 0.000(2) 0.003(2) -0.002(2)
C2 0.005(2) 0.011(3) 0.011(3) 0.000(2) 0.003(2) -0.002(2)
C3 0.005(2) 0.011(3) 0.011(3) 0.000(2) 0.003(2) -0.002(2)
C4 0.005(2) 0.011(3) 0.011(3) 0.000(2) 0.003(2) -0.002(2)
C5 0.005(2) 0.011(3) 0.011(3) 0.000(2) 0.003(2) -0.002(2)
C6 0.012(3) 0.016(3) 0.012(3) 0.001(2) 0.004(2) -0.001(2)
C7 0.012(3) 0.016(3) 0.012(3) 0.001(2) 0.004(2) -0.001(2)
C8 0.012(3) 0.016(3) 0.012(3) 0.001(2) 0.004(2) -0.001(2)
C9 0.012(3) 0.016(3) 0.012(3) 0.001(2) 0.004(2) -0.001(2)
C10 0.012(3) 0.016(3) 0.012(3) 0.001(2) 0.004(2) -0.001(2)

loop_
_atom_type_symbol
_atom_type_description
_atom_type_scat_dispersion_real
_atom_type_scat_dispersion_imag
_atom_type_scat_source
C C 0.0033 0.0016 'International Tables Vol C Tables 4.2.6.8 and 6.1.1.4'
H H 0.0000 0.0000 'International Tables Vol C Tables 4.2.6.8 and 6.1.1.4'
B B 0.0013 0.0007 'International Tables Vol C Tables 4.2.6.8 and 6.1.1.4'
Ir Ir -1.4442 7.9887 'International Tables Vol C Tables 4.2.6.8 and 6.1.1.4'

loop_
_geom_angle_atom_site_label_1
_geom_angle_atom_site_label_2
_geom_angle_atom_site_label_3
_geom_angle
_geom_angle_site_symmetry_1
_geom_angle_site_symmetry_3
_geom_angle_publ_flag
B4 Ir1 B3 51.6(11) . . ?
B4 Ir1 B1 86.3(11) . . ?
B3 Ir1 B1 82.7(11) . . ?
B4 Ir1 B5 49.9(12) . . ?
B3 Ir1 B5 84.1(10) . . ?
B1 Ir1 B5 48.9(10) . . ?
B4 Ir1 B2 86.4(10) . . ?
B3 Ir1 B2 48.2(12) . . ?
B1 Ir1 B2 46.8(10) . . ?
B5 Ir1 B2 82.4(11) . . ?
B4 Ir1 C1 152.6(9) . . ?
B3 Ir1 C1 154.8(10) . . ?
B1 Ir1 C1 101.5(9) . . ?
B5 Ir1 C1 117.6(9) . . ?
B2 Ir1 C1 118.2(10) . . ?
B4 Ir1 C4 101.7(9) . . ?
B3 Ir1 C4 120.1(9) . . ?
B1 Ir1 C4 156.0(9) . . ?
B5 Ir1 C4 121.1(9) . . ?
B2 Ir1 C4 154.8(9) . . ?
C1 Ir1 C4 61.6(7) . . ?
B4 Ir1 C3 118.8(9) . . ?
B3 Ir1 C3 102.4(8) . . ?
B1 Ir1 C3 151.8(10) . . ?
B5 Ir1 C3 158.3(10) . . ?
B2 Ir1 C3 117.5(9) . . ?
C1 Ir1 C3 62.7(7) . . ?
C4 Ir1 C3 38.0(7) . . ?
B4 Ir1 C5 116.5(10) . . ?
B3 Ir1 C5 156.1(10) . . ?
B1 Ir1 C5 119.5(9) . . ?
B5 Ir1 C5 103.3(9) . . ?
B2 Ir1 C5 154.4(10) . . ?
C1 Ir1 C5 37.1(7) . . ?
C4 Ir1 C5 36.8(7) . . ?
C3 Ir1 C5 63.0(7) . . ?
B4 Ir1 C2 155.0(10) . . ?
B3 Ir1 C2 118.9(9) . . ?
B1 Ir1 C2 117.0(9) . . ?
B5 Ir1 C2 153.5(10) . . ?
B2 Ir1 C2 102.7(9) . . ?
C1 Ir1 C2 37.2(7) . . ?
C4 Ir1 C2 60.9(7) . . ?
C3 Ir1 C2 36.4(8) . . ?
C5 Ir1 C2 61.5(8) . . ?
B2 B1 B5 109(2) . . ?
B2 B1 Ir1 67.5(15) . . ?
B5 B1 Ir1 65.7(14) . . ?
B2 B1 Ir2 63.1(16) . 1_455 ?
B5 B1 Ir2 67.1(16) . 1_455 ?
Ir1 B1 Ir2 90.2(13) . 1_455 ?
B1 B2 B3 109(2) . . ?
B1 B2 Ir1 65.6(15) . . ?
B3 B2 Ir1 64.7(13) . . ?
B1 B2 Ir2 76.7(16) . 1_455 ?
B3 B2 Ir2 61.2(13) . 1_455 ?
Ir1 B2 Ir2 95.5(15) . 1_455 ?
B2 B3 B4 109.2(18) . . ?
B2 B3 Ir1 67.1(13) . . ?
B4 B3 Ir1 64.2(12) . . ?
B2 B3 Ir2 73.5(16) . 1_455 ?
B4 B3 Ir2 71.3(17) . 1_455 ?
Ir1 B3 Ir2 103.0(14) . 1_455 ?
B5 B4 B3 103.0(19) . . ?
B5 B4 Ir1 65.5(13) . . ?
B3 B4 Ir1 64.2(12) . . ?
B5 B4 Ir2 72.6(15) . 1_455 ?
B3 B4 Ir2 60.5(15) . 1_455 ?
Ir1 B4 Ir2 97.0(14) . 1_455 ?
B1 B5 B4 110(2) . . ?
B1 B5 Ir1 65.4(13) . . ?
B4 B5 Ir1 64.6(12) . . ?
B1 B5 Ir2 72.1(16) . 1_455 ?
B4 B5 Ir2 64.0(14) . 1_455 ?
Ir1 B5 Ir2 92.4(13) . 1_455 ?
C5 C1 C2 108(2) . . ?
C5 C1 C6 128(2) . . ?
C2 C1 C6 124(2) . . ?
C5 C1 Ir1 72.4(12) . . ?
C2 C1 Ir1 72.4(13) . . ?
C6 C1 Ir1 126.6(14) . . ?
C5 C1 Ir2 71.0(15) . . ?
C2 C1 Ir2 63.7(15) . . ?
C6 C1 Ir2 124.7(15) . . ?
Ir1 C1 Ir2 108.4(11) . . ?
C3 C2 C1 110.4(19) . . ?
C3 C2 C7 123.6(18) . . ?
C1 C2 C7 126(2) . . ?
C3 C2 Ir2 66.8(13) . . ?
C1 C2 Ir2 80.7(16) . . ?
C7 C2 Ir2 118.7(17) . . ?
C3 C2 Ir1 71.7(12) . . ?
C1 C2 Ir1 70.4(12) . . ?
C7 C2 Ir1 124.9(14) . . ?
Ir2 C2 Ir1 115.8(14) . . ?
C2 C3 C4 104.9(16) . . ?
C2 C3 C8 129.5(19) . . ?
C4 C3 C8 125.3(19) . . ?
C2 C3 Ir2 75.1(15) . . ?
C4 C3 Ir2 72.6(16) . . ?
C8 C3 Ir2 112.4(15) . . ?
C2 C3 Ir1 71.9(11) . . ?
C4 C3 Ir1 70.1(10) . . ?
C8 C3 Ir1 126.9(13) . . ?
Ir2 C3 Ir1 120.5(12) . . ?
C5 C4 C3 110.1(17) . . ?
C5 C4 C9 122.8(18) . . ?
C3 C4 C9 127.0(18) . . ?
C5 C4 Ir2 80.3(14) . . ?
C3 C4 Ir2 67.4(15) . . ?
C9 C4 Ir2 116.3(16) . . ?
C5 C4 Ir1 72.5(11) . . ?
C3 C4 Ir1 71.9(11) . . ?
C9 C4 Ir1 125.0(13) . . ?
Ir2 C4 Ir1 118.4(14) . . ?
C4 C5 C1 106.9(18) . . ?
C4 C5 C10 128.8(19) . . ?
C1 C5 C10 124(2) . . ?
C4 C5 Ir1 70.6(11) . . ?
C1 C5 Ir1 70.5(12) . . ?
C10 C5 Ir1 127.1(14) . . ?
C4 C5 Ir2 63.7(12) . . ?
C1 C5 Ir2 74.5(15) . . ?
C10 C5 Ir2 123.7(17) . . ?
Ir1 C5 Ir2 109.1(13) . . ?
C1 C6 H6A 109.5 . . ?
C1 C6 H6B 109.5 . . ?
H6A C6 H6B 109.5 . . ?
C1 C6 H6C 109.5 . . ?
H6A C6 H6C 109.5 . . ?
H6B C6 H6C 109.5 . . ?
C2 C7 H7A 109.5 . . ?
C2 C7 H7B 109.5 . . ?
H7A C7 H7B 109.5 . . ?
C2 C7 H7C 109.5 . . ?
H7A C7 H7C 109.5 . . ?
H7B C7 H7C 109.5 . . ?
C3 C8 H8A 109.5 . . ?
C3 C8 H8B 109.5 . . ?
H8A C8 H8B 109.5 . . ?
C3 C8 H8C 109.5 . . ?
H8A C8 H8C 109.5 . . ?
H8B C8 H8C 109.5 . . ?
C4 C9 H9A 109.5 . . ?
C4 C9 H9B 109.5 . . ?
H9A C9 H9B 109.5 . . ?
C4 C9 H9C 109.5 . . ?
H9A C9 H9C 109.5 . . ?
H9B C9 H9C 109.5 . . ?
C5 C10 H10A 109.5 . . ?
C5 C10 H10B 109.5 . . ?
H10A C10 H10B 109.5 . . ?
C5 C10 H10C 109.5 . . ?
H10A C10 H10C 109.5 . . ?
H10B C10 H10C 109.5 . . ?
C3 Ir2 C4 40.0(10) . . ?
C3 Ir2 B3 121.1(17) . 1_655 ?
C4 Ir2 B3 137.5(17) . 1_655 ?
C3 Ir2 C2 38.2(10) . . ?
C4 Ir2 C2 62.7(11) . . ?
B3 Ir2 C2 132(2) 1_655 . ?
C3 Ir2 C5 63.2(11) . . ?
C4 Ir2 C5 35.9(9) . . ?
B3 Ir2 C5 166(2) 1_655 . ?
C2 Ir2 C5 60.3(10) . . ?
C3 Ir2 B4 135.9(18) . 1_655 ?
C4 Ir2 B4 113(2) . 1_655 ?
B3 Ir2 B4 48.2(12) 1_655 1_655 ?
C2 Ir2 B4 174.1(18) . 1_655 ?
C5 Ir2 B4 118(2) . 1_655 ?
C3 Ir2 B2 129(2) . 1_655 ?
C4 Ir2 B2 169(2) . 1_655 ?
B3 Ir2 B2 45.3(13) 1_655 1_655 ?
C2 Ir2 B2 107(2) . 1_655 ?
C5 Ir2 B2 144.7(16) . 1_655 ?
B4 Ir2 B2 77.1(13) 1_655 1_655 ?
C3 Ir2 C1 61.6(11) . . ?
C4 Ir2 C1 59.3(10) . . ?
B3 Ir2 C1 159(2) 1_655 . ?
C2 Ir2 C1 35.6(8) . . ?
C5 Ir2 C1 34.5(8) . . ?
B4 Ir2 C1 146(2) 1_655 . ?
B2 Ir2 C1 115.6(17) 1_655 . ?
C3 Ir2 B5 159(2) . 1_655 ?
C4 Ir2 B5 119(2) . 1_655 ?
B3 Ir2 B5 75.3(13) 1_655 1_655 ?
C2 Ir2 B5 141.4(15) . 1_655 ?
C5 Ir2 B5 97.7(16) . 1_655 ?
B4 Ir2 B5 43.4(12) 1_655 1_655 ?
B2 Ir2 B5 71.3(13) 1_655 1_655 ?
C1 Ir2 B5 108.4(14) . 1_655 ?
C3 Ir2 B1 152(2) . 1_655 ?
C4 Ir2 B1 145.8(17) . 1_655 ?
B3 Ir2 B1 72.3(13) 1_655 1_655 ?
C2 Ir2 B1 113.6(16) . 1_655 ?
C5 Ir2 B1 110.7(13) . 1_655 ?
B4 Ir2 B1 72.3(13) 1_655 1_655 ?
B2 Ir2 B1 40.2(10) 1_655 1_655 ?
C1 Ir2 B1 97.0(12) . 1_655 ?
B5 Ir2 B1 40.7(10) 1_655 1_655 ?

loop_
_geom_bond_atom_site_label_1
_geom_bond_atom_site_label_2
_geom_bond_distance
_geom_bond_site_symmetry_2
_geom_bond_publ_flag
Ir1 B4 2.16(3) . ?
Ir1 B3 2.16(3) . ?
Ir1 B1 2.17(3) . ?
Ir1 B5 2.17(3) . ?
Ir1 B2 2.20(3) . ?
Ir1 C1 2.23(2) . ?
Ir1 C4 2.233(19) . ?
Ir1 C3 2.258(18) . ?
Ir1 C5 2.26(2) . ?
Ir1 C2 2.26(2) . ?
B1 B2 1.74(4) . ?
B1 B5 1.80(4) . ?
B1 Ir2 2.62(4) 1_455 ?
B2 B3 1.78(5) . ?
B2 Ir2 2.40(5) 1_455 ?
B3 B4 1.88(4) . ?
B3 Ir2 2.19(4) 1_455 ?
B4 B5 1.83(4) . ?
B4 Ir2 2.39(5) 1_455 ?
B5 Ir2 2.53(5) 1_455 ?
C1 C5 1.43(3) . ?
C1 C2 1.43(3) . ?
C1 C6 1.54(3) . ?
C1 Ir2 2.43(3) . ?
C2 C3 1.41(3) . ?
C2 C7 1.54(3) . ?
C2 Ir2 2.21(4) . ?
C3 C4 1.46(3) . ?
C3 C8 1.49(3) . ?
C3 Ir2 2.10(4) . ?
C4 C5 1.42(3) . ?
C4 C9 1.50(3) . ?
C4 Ir2 2.17(4) . ?
C5 C10 1.48(3) . ?
C5 Ir2 2.38(4) . ?
C6 H6A 0.9800 . ?
C6 H6B 0.9800 . ?
C6 H6C 0.9800 . ?
C7 H7A 0.9800 . ?
C7 H7B 0.9800 . ?
C7 H7C 0.9800 . ?
C8 H8A 0.9800 . ?
C8 H8B 0.9800 . ?
C8 H8C 0.9800 . ?
C9 H9A 0.9800 . ?
C9 H9B 0.9800 . ?
C9 H9C 0.9800 . ?
C10 H10A 0.9800 . ?
C10 H10B 0.9800 . ?
C10 H10C 0.9800 . ?
